data_4323402
loop_
_publ_author_name
'Michael A. Beswick'
'Natalie L. Cromhout'
'Christopher N. Harmer'
'Michael A. Paver'
'Paul R. Raithby'
'Moira-Ann Rennie'
'Alexander Steiner'
'Dominic S. Wright'

_publ_section_title
;
 Assembly of Mixed-Metal Cages Using Polyimido Antimony(III) Anions.
 Syntheses and Structures of [Sb3(NCy)4(HNCy)2]K.2(toluene),
 [Sb2(NCy)4]2M4 (M = Cu, Ag), and [Sb(NCy)3]2Pb3 (Cy = Cyclohexyl, C6H11)
;
_journal_name_full 'Inorganic Chemistry'
_journal_page_first 1740
_journal_page_last 1744
_journal_paper_doi 10.1021/ic961108b
_journal_volume 36
_journal_year 1997
_chemical_formula_sum 'C52 H96 Ag4 N8 O Sb4'
_chemical_formula_weight 1767.85
_space_group_IT_number 2
_symmetry_cell_setting triclinic
_symmetry_space_group_name_Hall '-P 1'
_symmetry_space_group_name_H-M 'P -1'
_atom_sites_solution_hydrogens geom
_atom_sites_solution_primary direct
_atom_sites_solution_secondary difmap
_audit_creation_method SHELXL
_cell_angle_alpha 103.50(3)
_cell_angle_beta 95.89(3)
_cell_angle_gamma 96.71(3)
_cell_formula_units_Z 2
_cell_length_a 11.501(2)
_cell_length_b 13.752(3)
_cell_length_c 22.868(5)
_cell_measurement_temperature 293(2)
_cell_volume 3461.1(14)
_computing_structure_refinement 'SHELXL-93 (Sheldrick, 1993)'
_computing_structure_solution 'SHELXS-86 (Sheldrick, 1990)'
_diffrn_ambient_temperature 293(2)
_diffrn_measurement_device 'siemens stoe AED'
_diffrn_measurement_method omega/2theta
_diffrn_radiation_monochromator graphite
_diffrn_radiation_source 'fine-focus sealed tube'
_diffrn_radiation_type MoK\a
_diffrn_radiation_wavelength 0.71073
_diffrn_reflns_av_R_equivalents 0.0871
_diffrn_reflns_av_sigmaI/netI 0.0288
_diffrn_reflns_limit_h_max 13
_diffrn_reflns_limit_h_min -13
_diffrn_reflns_limit_k_max 15
_diffrn_reflns_limit_k_min -16
_diffrn_reflns_limit_l_max 27
_diffrn_reflns_limit_l_min -5
_diffrn_reflns_number 12163
_diffrn_reflns_theta_max 25.00
_diffrn_reflns_theta_min 3.50
_exptl_absorpt_coefficient_mu 2.679
_exptl_absorpt_correction_T_max 0.923
_exptl_absorpt_correction_T_min 0.277
_exptl_absorpt_correction_type 'semi-empirical with psi-scans'
_exptl_crystal_colour colourless
_exptl_crystal_density_diffrn 1.696
_exptl_crystal_description cubes
_exptl_crystal_F_000 1728
_exptl_crystal_size_max 0.32
_exptl_crystal_size_mid 0.24
_exptl_crystal_size_min 0.22
_refine_diff_density_max 2.807
_refine_diff_density_min -2.871
_refine_diff_density_rms 0.472
_refine_ls_extinction_method none
_refine_ls_goodness_of_fit_all 1.109
_refine_ls_goodness_of_fit_obs 0.795
_refine_ls_matrix_type full
_refine_ls_number_parameters 338
_refine_ls_number_reflns 12107
_refine_ls_number_restraints 4
_refine_ls_restrained_S_all 1.183
_refine_ls_restrained_S_obs 0.795
_refine_ls_R_factor_all 0.0791
_refine_ls_R_factor_obs 0.0513
_refine_ls_shift/esd_max 0.374
_refine_ls_shift/esd_mean 0.004
_refine_ls_structure_factor_coef Fsqd
_refine_ls_weighting_details 'w=1/[\s^2^(Fo^2^)+(0.1764P)^2^+49.1187P] where P=(Fo^2^+2Fc^2^)/3'
_refine_ls_weighting_scheme calc
_refine_ls_wR_factor_all 0.2832
_refine_ls_wR_factor_obs 0.1740
_reflns_number_observed 10106
_reflns_number_total 12163
_reflns_observed_criterion >2sigma(I)
_cod_data_source_file ic961108b_1.cif
_cod_data_source_block wmb01
_cod_depositor_comments
;
The following automatic conversions were performed:

'_refine_ls_weighting_scheme' value 'calc
w=1/[\s^2^(Fo^2^)+(0.1764P)^2^+49.1187P] where P=(Fo^2^+2Fc^2^)/3'
was changed to 'calc'. New tag '_refine_ls_weighting_details' was
created. The value of the new tag was set to
'w=1/[\s^2^(Fo^2^)+(0.1764P)^2^+49.1187P] where P=(Fo^2^+2Fc^2^)/3'.

Automatic conversion script
Id: cif_fix_values 3143 2015-03-26 13:38:13Z robertas 
;
_cod_original_cell_volume 3461.1(12)
_cod_database_code 4323402

loop_
_symmetry_equiv_pos_as_xyz
'x, y, z'
'-x, -y, -z'

loop_
_atom_site_aniso_label
_atom_site_aniso_U_11
_atom_site_aniso_U_22
_atom_site_aniso_U_33
_atom_site_aniso_U_23
_atom_site_aniso_U_13
_atom_site_aniso_U_12
Sb1 0.0201(4) 0.0207(4) 0.0197(4) 0.0054(3) 0.0016(3) 0.0042(3)
Sb2 0.0194(4) 0.0197(4) 0.0200(4) 0.0040(3) -0.0003(3) 0.0010(3)
Sb3 0.0193(4) 0.0222(4) 0.0217(4) 0.0061(3) -0.0013(3) 0.0037(3)
Sb4 0.0191(4) 0.0234(4) 0.0241(4) 0.0082(3) 0.0015(3) 0.0019(3)
Ag1 0.0228(5) 0.0210(5) 0.0205(4) 0.0059(3) 0.0000(3) 0.0058(3)
Ag2 0.0241(5) 0.0205(5) 0.0184(4) 0.0040(3) -0.0028(3) 0.0034(3)
Ag3 0.0232(5) 0.0196(4) 0.0219(5) 0.0059(3) 0.0009(3) 0.0015(3)
Ag4 0.0248(5) 0.0225(5) 0.0205(5) 0.0075(4) 0.0043(3) 0.0047(3)

loop_
_atom_site_label
_atom_site_type_symbol
_atom_site_fract_x
_atom_site_fract_y
_atom_site_fract_z
_atom_site_U_iso_or_equiv
_atom_site_thermal_displace_type
_atom_site_occupancy
_atom_site_calc_flag
_atom_site_refinement_flags
_atom_site_disorder_group
Sb1 Sb -0.11636(7) 0.09610(6) 0.29179(3) 0.0201(2) Uani 1 d . .
Sb2 Sb -0.11236(6) -0.10431(6) 0.19075(3) 0.0202(2) Uani 1 d . .
Sb3 Sb 0.45222(7) 0.01823(6) 0.32336(3) 0.0212(2) Uani 1 d . .
Sb4 Sb 0.43795(7) 0.14901(6) 0.22707(4) 0.0220(2) Uani 1 d . .
Ag1 Ag 0.16904(8) 0.06745(6) 0.34581(4) 0.0213(2) Uani 1 d . .
Ag2 Ag 0.17569(8) -0.10709(6) 0.25380(4) 0.0215(2) Uani 1 d . .
Ag3 Ag 0.16198(8) 0.00448(6) 0.16692(4) 0.0217(2) Uani 1 d . .
Ag4 Ag 0.15742(8) 0.18164(7) 0.25895(4) 0.0220(2) Uani 1 d . .
N1 N -0.0836(8) -0.0507(7) 0.2841(4) 0.020(2) Uiso 1 d . .
N2 N -0.0873(8) 0.0514(7) 0.2024(4) 0.021(2) Uiso 1 d . .
N3 N 0.0525(8) -0.1328(7) 0.1727(4) 0.016(2) Uiso 1 d . .
N4 N 0.0471(8) 0.1714(7) 0.3293(4) 0.021(2) Uiso 1 d . .
N5 N 0.2907(9) -0.0424(8) 0.3381(5) 0.025(2) Uiso 1 d . .
N6 N 0.2706(9) 0.1522(8) 0.1886(4) 0.024(2) Uiso 1 d . .
N7 N 0.4212(9) -0.0032(8) 0.2302(5) 0.025(2) Uiso 1 d . .
N8 N 0.4088(8) 0.1574(7) 0.3167(4) 0.016(2) Uiso 1 d . .
C11 C -0.1203(11) -0.1124(9) 0.3246(5) 0.025(2) Uiso 1 d . .
H11 H -0.0717(11) -0.1669(9) 0.3212(5) 0.037 Uiso 1 d R .
C12 C -0.0969(12) -0.0491(10) 0.3911(6) 0.032(3) Uiso 1 d . .
H12A H -0.0147(12) -0.0186(10) 0.4006(6) 0.048 Uiso 1 d R .
H12B H -0.1452(12) 0.0049(10) 0.3962(6) 0.048 Uiso 1 d R .
C13 C -0.1248(12) -0.1153(11) 0.4350(6) 0.034(3) Uiso 1 d . .
H13A H -0.0722(12) -0.1661(11) 0.4319(6) 0.052 Uiso 1 d R .
H13B H -0.1105(12) -0.0736(11) 0.4763(6) 0.052 Uiso 1 d R .
C14 C -0.2537(14) -0.1669(12) 0.4212(7) 0.043(3) Uiso 1 d . .
H14A H -0.2659(14) -0.2126(12) 0.4473(7) 0.065 Uiso 1 d R .
H14B H -0.3065(14) -0.1168(12) 0.4297(7) 0.065 Uiso 1 d R .
C15 C -0.2813(15) -0.2259(13) 0.3553(7) 0.047(4) Uiso 1 d . .
H15A H -0.3647(15) -0.2530(13) 0.3469(7) 0.071 Uiso 1 d R .
H15B H -0.2371(15) -0.2826(13) 0.3489(7) 0.071 Uiso 1 d R .
C16 C -0.2519(13) -0.1620(11) 0.3109(7) 0.037(3) Uiso 1 d . .
H16A H -0.3025(13) -0.1098(11) 0.3138(7) 0.056 Uiso 1 d R .
H16B H -0.2674(13) -0.2045(11) 0.2698(7) 0.056 Uiso 1 d R .
C21 C -0.1286(11) 0.1007(9) 0.1553(6) 0.026(3) Uiso 1 d . .
H21 H -0.0824(11) 0.1684(9) 0.1649(6) 0.039 Uiso 1 d R .
C22 C -0.2609(12) 0.1154(10) 0.1520(6) 0.032(3) Uiso 1 d . .
H22A H -0.3095(12) 0.0499(10) 0.1441(6) 0.048 Uiso 1 d R .
H22B H -0.2747(12) 0.1554(10) 0.1909(6) 0.048 Uiso 1 d R .
C23 C -0.2965(13) 0.1654(11) 0.1035(7) 0.038(3) Uiso 1 d . .
H23A H -0.2530(13) 0.2332(11) 0.1138(7) 0.058 Uiso 1 d R .
H23B H -0.3799(13) 0.1712(11) 0.1023(7) 0.058 Uiso 1 d R .
C24 C -0.2722(13) 0.1114(12) 0.0418(7) 0.041(3) Uiso 1 d . .
H24A H -0.2935(13) 0.1492(12) 0.0124(7) 0.061 Uiso 1 d R .
H24B H -0.3201(13) 0.0453(12) 0.0296(7) 0.061 Uiso 1 d R .
C25 C -0.1395(12) 0.0993(11) 0.0436(6) 0.034(3) Uiso 1 d . .
H25A H -0.1248(12) 0.0598(11) 0.0047(6) 0.051 Uiso 1 d R .
H25B H -0.0919(12) 0.1653(11) 0.0520(6) 0.051 Uiso 1 d R .
C26 C -0.1056(11) 0.0457(9) 0.0934(6) 0.026(3) Uiso 1 d . .
H26A H -0.1497(11) -0.0220(9) 0.0828(6) 0.040 Uiso 1 d R .
H26B H -0.0223(11) 0.0393(9) 0.0952(6) 0.040 Uiso 1 d R .
C31 C 0.0449(11) -0.2333(10) 0.1273(6) 0.028(3) Uiso 1 d . .
H31 H -0.0338(11) -0.2485(10) 0.1035(6) 0.042 Uiso 1 d R .
C32 C 0.0588(13) -0.3175(11) 0.1586(7) 0.038(3) Uiso 1 d . .
H32A H -0.0027(13) -0.3218(11) 0.1844(7) 0.057 Uiso 1 d R .
H32B H 0.1345(13) -0.3023(11) 0.1843(7) 0.057 Uiso 1 d R .
C33 C 0.0519(16) -0.4198(14) 0.1118(8) 0.052(4) Uiso 1 d . .
H33A H 0.0650(16) -0.4717(14) 0.1331(8) 0.078 Uiso 1 d R .
H33B H -0.0266(16) -0.4380(14) 0.0889(8) 0.078 Uiso 1 d R .
C34 C 0.1434(13) -0.4149(12) 0.0685(7) 0.041(3) Uiso 1 d . .
H34A H 0.2223(13) -0.4042(12) 0.0906(7) 0.061 Uiso 1 d R .
H34B H 0.1333(13) -0.4785(12) 0.0380(7) 0.061 Uiso 1 d R .
C35 C 0.1283(12) -0.3312(10) 0.0382(6) 0.032(3) Uiso 1 d . .
H35A H 0.1896(12) -0.3263(10) 0.0124(6) 0.049 Uiso 1 d R .
H35B H 0.0526(12) -0.3461(10) 0.0126(6) 0.049 Uiso 1 d R .
C36 C 0.1353(11) -0.2311(9) 0.0836(5) 0.026(3) Uiso 1 d . .
H36A H 0.1226(11) -0.1793(9) 0.0622(5) 0.039 Uiso 1 d R .
H36B H 0.2138(11) -0.2131(9) 0.1066(5) 0.039 Uiso 1 d R .
C41 C 0.0416(10) 0.2628(9) 0.3777(5) 0.023(2) Uiso 1 d . .
H41 H -0.0361(10) 0.2831(9) 0.3694(5) 0.034 Uiso 1 d R .
C42 C 0.1339(12) 0.3516(10) 0.3767(6) 0.030(3) Uiso 1 d . .
H42A H 0.2121(12) 0.3325(10) 0.3822(6) 0.045 Uiso 1 d R .
H42B H 0.1226(12) 0.3670(10) 0.3374(6) 0.045 Uiso 1 d R .
C43 C 0.1260(13) 0.4463(11) 0.4258(6) 0.037(3) Uiso 1 d . .
H43A H 0.0517(13) 0.4705(11) 0.4173(6) 0.056 Uiso 1 d R .
H43B H 0.1895(13) 0.4990(11) 0.4251(6) 0.056 Uiso 1 d R .
C44 C 0.1355(12) 0.4251(10) 0.4892(6) 0.031(3) Uiso 1 d . .
H44A H 0.2142(12) 0.4110(10) 0.5005(6) 0.046 Uiso 1 d R .
H44B H 0.1222(12) 0.4848(10) 0.5185(6) 0.046 Uiso 1 d R .
C45 C 0.0466(12) 0.3378(10) 0.4907(6) 0.031(3) Uiso 1 d . .
H45A H -0.0317(12) 0.3572(10) 0.4863(6) 0.046 Uiso 1 d R .
H45B H 0.0596(12) 0.3227(10) 0.5300(6) 0.046 Uiso 1 d R .
C46 C 0.0511(11) 0.2440(10) 0.4421(6) 0.029(3) Uiso 1 d . .
H46A H -0.0137(11) 0.1930(10) 0.4435(6) 0.043 Uiso 1 d R .
H46B H 0.1242(11) 0.2180(10) 0.4504(6) 0.043 Uiso 1 d R .
C51 C 0.2995(10) -0.1064(9) 0.3823(5) 0.022(2) Uiso 1 d . .
H51 H 0.3646(10) -0.1457(9) 0.3743(5) 0.033 Uiso 1 d R .
C52 C 0.3260(11) -0.0396(9) 0.4477(5) 0.026(2) Uiso 1 d . .
H52A H 0.4011(11) 0.0035(9) 0.4526(5) 0.038 Uiso 1 d R .
H52B H 0.2653(11) 0.0035(9) 0.4551(5) 0.038 Uiso 1 d R .
C53 C 0.3314(12) -0.1040(10) 0.4943(6) 0.031(3) Uiso 1 d . .
H53A H 0.3958(12) -0.1435(10) 0.4889(6) 0.047 Uiso 1 d R .
H53B H 0.3462(12) -0.0598(10) 0.5349(6) 0.047 Uiso 1 d R .
C54 C 0.2148(13) -0.1742(11) 0.4872(7) 0.038(3) Uiso 1 d . .
H54A H 0.1505(13) -0.1350(11) 0.4946(7) 0.057 Uiso 1 d R .
H54B H 0.2196(13) -0.2152(11) 0.5163(7) 0.057 Uiso 1 d R .
C55 C 0.1915(13) -0.2421(11) 0.4226(6) 0.037(3) Uiso 1 d . .
H55A H 0.2544(13) -0.2831(11) 0.4162(6) 0.056 Uiso 1 d R .
H55B H 0.1177(13) -0.2871(11) 0.4174(6) 0.056 Uiso 1 d R .
C56 C 0.1869(11) -0.1798(10) 0.3756(6) 0.028(3) Uiso 1 d . .
H56A H 0.1733(11) -0.2247(10) 0.3352(6) 0.041 Uiso 1 d R .
H56B H 0.1209(11) -0.1421(10) 0.3804(6) 0.041 Uiso 1 d R .
C61 C 0.2709(10) 0.2150(9) 0.1433(5) 0.024(2) Uiso 1 d . .
H61 H 0.3369(10) 0.2704(9) 0.1573(5) 0.035 Uiso 1 d R .
C62 C 0.2897(12) 0.1517(10) 0.0804(6) 0.030(3) Uiso 1 d . .
H62A H 0.3657(12) 0.1280(10) 0.0835(6) 0.045 Uiso 1 d R .
H62B H 0.2290(12) 0.0929(10) 0.0677(6) 0.045 Uiso 1 d R .
C63 C 0.2852(12) 0.2124(11) 0.0331(6) 0.035(3) Uiso 1 d . .
H63A H 0.2906(12) 0.1685(11) -0.0061(6) 0.053 Uiso 1 d R .
H63B H 0.3529(12) 0.2653(11) 0.0429(6) 0.053 Uiso 1 d R .
C64 C 0.1722(12) 0.2595(11) 0.0291(6) 0.035(3) Uiso 1 d . .
H64A H 0.1051(12) 0.2067(11) 0.0137(6) 0.052 Uiso 1 d R .
H64B H 0.1766(12) 0.3020(11) 0.0007(6) 0.052 Uiso 1 d R .
C65 C 0.1548(13) 0.3233(11) 0.0914(6) 0.035(3) Uiso 1 d . .
H65A H 0.0794(13) 0.3480(11) 0.0881(6) 0.052 Uiso 1 d R .
H65B H 0.2165(13) 0.3813(11) 0.1044(6) 0.052 Uiso 1 d R .
C66 C 0.1572(10) 0.2602(9) 0.1387(5) 0.023(2) Uiso 1 d . .
H66A H 0.1490(10) 0.3028(9) 0.1779(5) 0.035 Uiso 1 d R .
H66B H 0.0906(10) 0.2063(9) 0.1275(5) 0.035 Uiso 1 d R .
C71 C 0.4857(9) -0.0715(8) 0.1916(5) 0.015(2) Uiso 1 d . .
H71 H 0.5708(9) -0.0520(8) 0.2048(5) 0.022 Uiso 1 d R .
C72 C 0.4477(12) -0.1794(10) 0.1973(6) 0.034(3) Uiso 1 d . .
H72A H 0.3627(12) -0.1967(10) 0.1870(6) 0.051 Uiso 1 d R .
H72B H 0.4681(12) -0.1822(10) 0.2391(6) 0.051 Uiso 1 d R .
C73 C 0.5089(13) -0.2562(11) 0.1557(6) 0.037(3) Uiso 1 d . .
H73A H 0.5933(13) -0.2433(11) 0.1691(6) 0.056 Uiso 1 d R .
H73B H 0.4798(13) -0.3238(11) 0.1586(6) 0.056 Uiso 1 d R .
C74 C 0.4864(15) -0.2511(12) 0.0904(7) 0.047(4) Uiso 1 d . .
H74A H 0.5307(15) -0.2973(12) 0.0661(7) 0.070 Uiso 1 d R .
H74B H 0.4032(15) -0.2727(12) 0.0754(7) 0.070 Uiso 1 d R .
C75 C 0.5207(13) -0.1460(11) 0.0824(7) 0.039(3) Uiso 1 d . .
H75A H 0.4990(13) -0.1443(11) 0.0406(7) 0.059 Uiso 1 d R .
H75B H 0.6056(13) -0.1267(11) 0.0926(7) 0.059 Uiso 1 d R .
C76 C 0.4578(11) -0.0718(10) 0.1244(6) 0.027(3) Uiso 1 d . .
H76A H 0.3732(11) -0.0896(10) 0.1122(6) 0.040 Uiso 1 d R .
H76B H 0.4805(11) -0.0041(10) 0.1198(6) 0.040 Uiso 1 d R .
C81 C 0.4502(10) 0.2500(9) 0.3642(5) 0.022(2) Uiso 1 d . .
H81 H 0.4081(10) 0.3032(9) 0.3542(5) 0.033 Uiso 1 d R .
C82 C 0.5854(13) 0.2888(12) 0.3700(7) 0.042(3) Uiso 1 d . .
H82A H 0.6301(13) 0.2378(12) 0.3800(7) 0.063 Uiso 1 d R .
H82B H 0.6055(13) 0.3005(12) 0.3318(7) 0.063 Uiso 1 d R .
C83 C 0.6178(16) 0.3865(14) 0.4203(8) 0.053(4) Uiso 1 d . .
H83A H 0.7019(16) 0.4094(14) 0.4240(8) 0.080 Uiso 1 d R .
H83B H 0.5764(16) 0.4381(14) 0.4087(8) 0.080 Uiso 1 d R .
C84 C 0.5870(13) 0.3737(11) 0.4807(7) 0.038(3) Uiso 1 d . .
H84A H 0.6045(13) 0.4386(11) 0.5102(7) 0.057 Uiso 1 d R .
H84B H 0.6346(13) 0.3277(11) 0.4947(7) 0.057 Uiso 1 d R .
C85 C 0.4562(13) 0.3323(11) 0.4749(7) 0.040(3) Uiso 1 d . .
H85A H 0.4398(13) 0.3187(11) 0.5132(7) 0.059 Uiso 1 d R .
H85B H 0.4094(13) 0.3834(11) 0.4672(7) 0.059 Uiso 1 d R .
C86 C 0.4185(12) 0.2365(10) 0.4252(6) 0.030(3) Uiso 1 d . .
H86A H 0.3338(12) 0.2168(10) 0.4219(6) 0.045 Uiso 1 d R .
H86B H 0.4570(12) 0.1826(10) 0.4356(6) 0.045 Uiso 1 d R .
O1 O -0.1888(23) 0.3885(21) 0.2691(12) 0.063(7) Uiso 0.50 d PD .
C1 C -0.0907(28) 0.3919(24) 0.2365(15) 0.046(7) Uiso 0.50 d PD .
H1A H -0.0406(28) 0.3434(24) 0.2450(15) 0.055 Uiso 0.50 calc PR .
H1B H -0.1180(28) 0.3739(24) 0.1933(15) 0.055 Uiso 0.50 calc PR .
C2 C -0.0259(29) 0.4891(25) 0.2534(15) 0.049(8) Uiso 0.50 d PD .
H2A H 0.0552(29) 0.4847(25) 0.2677(15) 0.058 Uiso 0.50 calc PR .
H2B H -0.0254(29) 0.5165(25) 0.2180(15) 0.058 Uiso 0.50 calc PR .
C3 C -0.0699(31) 0.5533(28) 0.2974(16) 0.054(8) Uiso 0.50 d PD .
H3A H -0.0912(31) 0.6110(28) 0.2834(16) 0.065 Uiso 0.50 calc PR .
H3B H -0.0121(31) 0.5774(28) 0.3335(16) 0.065 Uiso 0.50 calc PR .
C4 C -0.1755(29) 0.4940(25) 0.3105(15) 0.049(8) Uiso 0.50 d PD .
H4A H -0.2451(29) 0.5252(25) 0.3029(15) 0.059 Uiso 0.50 calc PR .
H4B H -0.1659(29) 0.4911(25) 0.3526(15) 0.059 Uiso 0.50 calc PR .
O1' O 0.6458(25) -0.4862(22) 0.1721(13) 0.071(7) Uiso 0.50 d PD .
C1' C 0.7247(37) -0.4468(32) 0.1402(19) 0.069(11) Uiso 0.50 d PD .
H1'1 H 0.8016(37) -0.4641(32) 0.1520(19) 0.082 Uiso 0.50 calc PR .
H1'2 H 0.7307(37) -0.3738(32) 0.1521(19) 0.082 Uiso 0.50 calc PR .
C2' C 0.6993(46) -0.4777(39) 0.0784(24) 0.090(14) Uiso 0.50 d PD .
H2'1 H 0.7640(46) -0.5049(39) 0.0593(24) 0.108 Uiso 0.50 calc PR .
H2'2 H 0.6741(46) -0.4251(39) 0.0604(24) 0.108 Uiso 0.50 calc PR .
C3' C 0.5859(48) -0.5688(43) 0.0784(27) 0.100(17) Uiso 0.50 d PD .
H3'1 H 0.5152(48) -0.5597(43) 0.0544(27) 0.121 Uiso 0.50 calc PR .
H3'2 H 0.6058(48) -0.6352(43) 0.0610(27) 0.121 Uiso 0.50 calc PR .
C4' C 0.5683(36) -0.5609(31) 0.1338(19) 0.068(10) Uiso 0.50 d PD .
H4'1 H 0.5763(36) -0.6244(31) 0.1443(19) 0.082 Uiso 0.50 calc PR .
H4'2 H 0.4884(36) -0.5471(31) 0.1382(19) 0.082 Uiso 0.50 calc PR .

loop_
_atom_type_symbol
_atom_type_description
_atom_type_scat_dispersion_real
_atom_type_scat_dispersion_imag
_atom_type_scat_source
C C 0.0033 0.0016 'International Tables Vol C Tables 4.2.6.8 and 6.1.1.4'
N N 0.0061 0.0033 'International Tables Vol C Tables 4.2.6.8 and 6.1.1.4'
Ag Ag -0.8971 1.1015 'International Tables Vol C Tables 4.2.6.8 and 6.1.1.4'
Sb Sb -0.5866 1.5461 'International Tables Vol C Tables 4.2.6.8 and 6.1.1.4'
H H 0.0000 0.0000 'International Tables Vol C Tables 4.2.6.8 and 6.1.1.4'
O O 0.0106 0.0060 'International Tables Vol C Tables 4.2.6.8 and 6.1.1.4'

loop_
_geom_angle_atom_site_label_1
_geom_angle_atom_site_label_2
_geom_angle_atom_site_label_3
_geom_angle
_geom_angle_site_symmetry_1
_geom_angle_site_symmetry_3
_geom_angle_publ_flag
N4 Sb1 N2 99.4(4) . . ?
N4 Sb1 N1 99.4(4) . . ?
N2 Sb1 N1 77.5(4) . . ?
N4 Sb1 Sb2 113.8(3) . . ?
N2 Sb1 Sb2 40.3(3) . . ?
N1 Sb1 Sb2 40.1(3) . . ?
N3 Sb2 N1 101.3(4) . . ?
N3 Sb2 N2 99.1(4) . . ?
N1 Sb2 N2 77.2(4) . . ?
N3 Sb2 Sb1 114.8(2) . . ?
N1 Sb2 Sb1 40.1(3) . . ?
N2 Sb2 Sb1 40.1(3) . . ?
N5 Sb3 N8 97.4(4) . . ?
N5 Sb3 N7 99.5(4) . . ?
N8 Sb3 N7 78.8(4) . . ?
N5 Sb3 Sb4 113.3(3) . . ?
N8 Sb3 Sb4 40.9(2) . . ?
N7 Sb3 Sb4 41.1(3) . . ?
N6 Sb4 N8 100.1(4) . . ?
N6 Sb4 N7 99.3(4) . . ?
N8 Sb4 N7 77.7(4) . . ?
N6 Sb4 Sb3 114.6(3) . . ?
N8 Sb4 Sb3 40.4(2) . . ?
N7 Sb4 Sb3 40.4(3) . . ?
N5 Ag1 N4 165.8(4) . . ?
N5 Ag1 Ag4 117.9(3) . . ?
N4 Ag1 Ag4 49.6(3) . . ?
N5 Ag1 Ag2 49.3(3) . . ?
N4 Ag1 Ag2 118.8(3) . . ?
Ag4 Ag1 Ag2 90.05(4) . . ?
N3 Ag2 N5 165.5(4) . . ?
N3 Ag2 Ag3 50.6(2) . . ?
N5 Ag2 Ag3 118.6(3) . . ?
N3 Ag2 Ag1 117.0(2) . . ?
N5 Ag2 Ag1 49.5(3) . . ?
Ag3 Ag2 Ag1 90.36(4) . . ?
N6 Ag3 N3 163.9(3) . . ?
N6 Ag3 Ag2 117.3(3) . . ?
N3 Ag3 Ag2 49.5(2) . . ?
N6 Ag3 Ag4 49.1(3) . . ?
N3 Ag3 Ag4 116.8(2) . . ?
Ag2 Ag3 Ag4 90.14(4) . . ?
N6 Ag4 N4 165.4(4) . . ?
N6 Ag4 Ag1 117.3(3) . . ?
N4 Ag4 Ag1 50.0(3) . . ?
N6 Ag4 Ag3 49.5(3) . . ?
N4 Ag4 Ag3 118.2(3) . . ?
Ag1 Ag4 Ag3 89.45(4) . . ?
C11 N1 Sb1 124.1(7) . . ?
C11 N1 Sb2 122.3(7) . . ?
Sb1 N1 Sb2 99.9(4) . . ?
C21 N2 Sb1 123.4(7) . . ?
C21 N2 Sb2 123.1(7) . . ?
Sb1 N2 Sb2 99.6(4) . . ?
C31 N3 Sb2 110.4(7) . . ?
C31 N3 Ag2 116.7(7) . . ?
Sb2 N3 Ag2 112.4(4) . . ?
C31 N3 Ag3 123.4(7) . . ?
Sb2 N3 Ag3 110.9(4) . . ?
Ag2 N3 Ag3 80.0(3) . . ?
C41 N4 Sb1 112.2(7) . . ?
C41 N4 Ag4 119.6(7) . . ?
Sb1 N4 Ag4 110.2(4) . . ?
C41 N4 Ag1 119.4(7) . . ?
Sb1 N4 Ag1 111.4(4) . . ?
Ag4 N4 Ag1 80.3(3) . . ?
C51 N5 Sb3 112.5(7) . . ?
C51 N5 Ag2 116.9(7) . . ?
Sb3 N5 Ag2 111.3(5) . . ?
C51 N5 Ag1 120.4(7) . . ?
Sb3 N5 Ag1 111.1(5) . . ?
Ag2 N5 Ag1 81.1(4) . . ?
C61 N6 Sb4 111.5(7) . . ?
C61 N6 Ag4 118.7(7) . . ?
Sb4 N6 Ag4 109.4(4) . . ?
C61 N6 Ag3 120.3(7) . . ?
Sb4 N6 Ag3 112.1(5) . . ?
Ag4 N6 Ag3 81.4(3) . . ?
C71 N7 Sb3 119.4(7) . . ?
C71 N7 Sb4 119.0(7) . . ?
Sb3 N7 Sb4 98.4(4) . . ?
C81 N8 Sb3 122.5(7) . . ?
C81 N8 Sb4 120.7(7) . . ?
Sb3 N8 Sb4 98.7(4) . . ?
N1 C11 C12 110.3(10) . . ?
N1 C11 C16 115.1(10) . . ?
C12 C11 C16 108.3(10) . . ?
C13 C12 C11 111.0(11) . . ?
C14 C13 C12 111.4(12) . . ?
C15 C14 C13 110.3(13) . . ?
C14 C15 C16 113.1(13) . . ?
C15 C16 C11 111.0(12) . . ?
N2 C21 C26 111.6(10) . . ?
N2 C21 C22 115.0(10) . . ?
C26 C21 C22 108.8(10) . . ?
C23 C22 C21 112.1(11) . . ?
C22 C23 C24 113.5(12) . . ?
C23 C24 C25 110.1(12) . . ?
C26 C25 C24 108.9(11) . . ?
C21 C26 C25 113.2(10) . . ?
N3 C31 C36 112.1(10) . . ?
N3 C31 C32 111.3(10) . . ?
C36 C31 C32 109.9(11) . . ?
C31 C32 C33 110.9(12) . . ?
C34 C33 C32 111.3(14) . . ?
C35 C34 C33 109.9(13) . . ?
C34 C35 C36 111.7(11) . . ?
C35 C36 C31 112.4(10) . . ?
N4 C41 C42 112.6(10) . . ?
N4 C41 C46 113.4(10) . . ?
C42 C41 C46 109.7(10) . . ?
C41 C42 C43 112.4(11) . . ?
C42 C43 C44 111.2(12) . . ?
C45 C44 C43 111.2(11) . . ?
C44 C45 C46 113.4(11) . . ?
C45 C46 C41 112.7(11) . . ?
N5 C51 C56 111.4(10) . . ?
N5 C51 C52 110.3(9) . . ?
C56 C51 C52 109.7(10) . . ?
C53 C52 C51 111.3(10) . . ?
C54 C53 C52 110.5(11) . . ?
C53 C54 C55 108.7(12) . . ?
C56 C55 C54 111.3(12) . . ?
C51 C56 C55 112.2(11) . . ?
N6 C61 C66 110.9(9) . . ?
N6 C61 C62 110.7(10) . . ?
C66 C61 C62 110.5(10) . . ?
C63 C62 C61 111.8(11) . . ?
C62 C63 C64 112.3(11) . . ?
C63 C64 C65 111.0(12) . . ?
C64 C65 C66 110.8(11) . . ?
C61 C66 C65 111.6(10) . . ?
N7 C71 C72 108.4(9) . . ?
N7 C71 C76 111.9(9) . . ?
C72 C71 C76 107.5(10) . . ?
C71 C72 C73 111.2(11) . . ?
C74 C73 C72 111.7(12) . . ?
C73 C74 C75 112.5(13) . . ?
C74 C75 C76 109.1(12) . . ?
C75 C76 C71 113.1(10) . . ?
N8 C81 C86 110.4(10) . . ?
N8 C81 C82 114.4(10) . . ?
C86 C81 C82 109.9(10) . . ?
C83 C82 C81 109.7(12) . . ?
C84 C83 C82 112.6(14) . . ?
C83 C84 C85 109.9(13) . . ?
C86 C85 C84 113.5(12) . . ?
C85 C86 C81 111.6(11) . . ?
C1 O1 C4 103.8(25) . . ?
C2 C1 O1 110.0(28) . . ?
C3 C2 C1 113.0(31) . . ?
C2 C3 C4 105.8(31) . . ?
C3 C4 O1 107.5(28) . . ?
C4' O1' C1' 109.4(33) . . ?
O1' C1' C2' 116.0(41) . . ?
C1' C2' C3' 95.0(41) . . ?
C4' C3' C2' 107.4(47) . . ?
C3' C4' O1' 111.3(44) . . ?

loop_
_geom_bond_atom_site_label_1
_geom_bond_atom_site_label_2
_geom_bond_distance
_geom_bond_site_symmetry_2
_geom_bond_publ_flag
Sb1 N4 2.035(10) . ?
Sb1 N2 2.066(10) . ?
Sb1 N1 2.067(10) . ?
Sb1 Sb2 3.165(2) . ?
Sb2 N3 2.044(9) . ?
Sb2 N1 2.068(10) . ?
Sb2 N2 2.076(10) . ?
Sb3 N5 2.039(10) . ?
Sb3 N8 2.068(9) . ?
Sb3 N7 2.069(10) . ?
Sb3 Sb4 3.1549(13) . ?
Sb4 N6 2.043(10) . ?
Sb4 N8 2.089(9) . ?
Sb4 N7 2.098(10) . ?
Ag1 N5 2.166(10) . ?
Ag1 N4 2.183(10) . ?
Ag1 Ag4 2.8072(14) . ?
Ag1 Ag2 2.813(2) . ?
Ag2 N3 2.147(9) . ?
Ag2 N5 2.159(10) . ?
Ag2 Ag3 2.7824(14) . ?
Ag3 N6 2.178(10) . ?
Ag3 N3 2.182(9) . ?
Ag3 Ag4 2.833(2) . ?
Ag4 N6 2.167(10) . ?
Ag4 N4 2.169(10) . ?
N1 C11 1.46(2) . ?
N2 C21 1.47(2) . ?
N3 C31 1.509(15) . ?
N4 C41 1.479(15) . ?
N5 C51 1.491(15) . ?
N6 C61 1.49(2) . ?
N7 C71 1.457(14) . ?
N8 C81 1.462(14) . ?
C11 C12 1.54(2) . ?
C11 C16 1.55(2) . ?
C12 C13 1.54(2) . ?
C13 C14 1.53(2) . ?
C14 C15 1.52(2) . ?
C15 C16 1.53(2) . ?
C21 C26 1.51(2) . ?
C21 C22 1.55(2) . ?
C22 C23 1.48(2) . ?
C23 C24 1.50(2) . ?
C24 C25 1.55(2) . ?
C25 C26 1.54(2) . ?
C31 C36 1.52(2) . ?
C31 C32 1.51(2) . ?
C32 C33 1.54(2) . ?
C33 C34 1.52(2) . ?
C34 C35 1.49(2) . ?
C35 C36 1.51(2) . ?
C41 C42 1.53(2) . ?
C41 C46 1.55(2) . ?
C42 C43 1.53(2) . ?
C43 C44 1.54(2) . ?
C44 C45 1.49(2) . ?
C45 C46 1.50(2) . ?
C51 C56 1.52(2) . ?
C51 C52 1.54(2) . ?
C52 C53 1.54(2) . ?
C53 C54 1.53(2) . ?
C54 C55 1.53(2) . ?
C55 C56 1.52(2) . ?
C61 C66 1.52(2) . ?
C61 C62 1.55(2) . ?
C62 C63 1.51(2) . ?
C63 C64 1.52(2) . ?
C64 C65 1.54(2) . ?
C65 C66 1.54(2) . ?
C71 C72 1.54(2) . ?
C71 C76 1.54(2) . ?
C72 C73 1.54(2) . ?
C73 C74 1.51(2) . ?
C74 C75 1.51(2) . ?
C75 C76 1.53(2) . ?
C81 C86 1.52(2) . ?
C81 C82 1.57(2) . ?
C82 C83 1.53(2) . ?
C83 C84 1.50(2) . ?
C84 C85 1.53(2) . ?
C85 C86 1.51(2) . ?
O1 C1 1.42(4) . ?
O1 C4 1.52(4) . ?
C1 C2 1.40(5) . ?
C2 C3 1.36(5) . ?
C3 C4 1.48(5) . ?
O1' C4' 1.35(5) . ?
O1' C1' 1.36(5) . ?
C1' C2' 1.37(6) . ?
C2' C3' 1.70(8) . ?
C3' C4' 1.29(7) . ?
